data_7055215
loop_
_publ_author_name
'Bustos, Carlos'
'Molins, Elies'
'C\'arcamo, Juan-Guillermo'
'Aguilar, Marcelo N.'
'S\'anchez, Christian'
'Moreno-Villoslada, Ignacio'
'Nishide, Hiroyuki'
'Zarate, Ximena'
'Schott, Eduardo'

_publ_section_title
;
 A family of substituted hydrazonoisoxazolones with potential biological
 properties
;
_journal_issue 3
_journal_name_full 'New J. Chem.'
_journal_page_first 2156
_journal_paper_doi 10.1039/C5NJ02604K
_journal_volume 40
_journal_year 2016
_chemical_compound_source 'synthesis as described'
_chemical_formula_moiety 'C10 H8 Cl1 N3 O2'
_chemical_formula_sum 'C10 H8 Cl N3 O2'
_chemical_formula_weight 237.64
_chemical_name_systematic
;
 ?
;
_space_group_IT_number 14
_symmetry_cell_setting monoclinic
_symmetry_Int_Tables_number 14
_symmetry_space_group_name_Hall '-P 2ybc'
_symmetry_space_group_name_H-M 'P 1 21/c 1'
_atom_sites_solution_hydrogens geom
_atom_sites_solution_primary direct
_atom_sites_solution_secondary difmap
_audit_conform_dict_location ftp://ftp.iucr.org/pub/cif_core.dic
_audit_conform_dict_name cif_core.dic
_audit_conform_dict_version 2.3
_audit_creation_date 2009-06-18T19:38:58-00:00
_audit_creation_method 'WinGX routine CIF_UPDATE'
_audit_update_record
;
2015-04-29 deposited with the CCDC.
2015-12-04 downloaded from the CCDC.
;
_cell_angle_alpha 90
_cell_angle_beta 102.90(2)
_cell_angle_gamma 90
_cell_formula_units_Z 8
_cell_length_a 12.577(3)
_cell_length_b 8.509(8)
_cell_length_c 20.565(6)
_cell_measurement_reflns_used 25
_cell_measurement_temperature 294(2)
_cell_measurement_theta_max 26
_cell_measurement_theta_min 16
_cell_measurement_wavelength 0.71073
_cell_volume 2145(2)
_computing_cell_refinement 'CAD4 Express (Enraf Nonius, 1994)'
_computing_data_collection 'CAD4 Express (Enraf Nonius, 1994)'
_computing_data_reduction 'XCAD4 (Harms & Wocadlo, 1995)'
_computing_molecular_graphics 'Ortep-3 for Windows (Farrugia, 1997)'
_computing_publication_material 'WinGX publication routines (Farrugia, 1999)'
_computing_structure_refinement 'SHELXL-97 (Sheldrick, 1997)'
_computing_structure_solution 'SHELXS-86 (Sheldrick, 1986)'
_diffrn_ambient_temperature 294(2)
_diffrn_detector 'scintillation LiI'
_diffrn_detector_dtime 1.195
_diffrn_measured_fraction_theta_full 1
_diffrn_measured_fraction_theta_max 1
_diffrn_measurement_device '\k-geometry diffractometer'
_diffrn_measurement_device_type 'Enraf Nonius CAD4'
_diffrn_measurement_method 'non-profiled omega scans'
_diffrn_orient_matrix_type
;
  x-axis points to radiation source
  the matrix is specified in reciprocal space
;
_diffrn_orient_matrix_UB_11 -0.060892
_diffrn_orient_matrix_UB_12 -0.007576
_diffrn_orient_matrix_UB_13 -0.040534
_diffrn_orient_matrix_UB_21 -0.054047
_diffrn_orient_matrix_UB_22 0.018197
_diffrn_orient_matrix_UB_23 0.028236
_diffrn_orient_matrix_UB_31 0.004607
_diffrn_orient_matrix_UB_32 0.11584
_diffrn_orient_matrix_UB_33 -0.00708
_diffrn_radiation_monochromator graphite
_diffrn_radiation_probe x-ray
_diffrn_radiation_type MoK\a
_diffrn_radiation_wavelength 0.71073
_diffrn_reflns_av_R_equivalents 0
_diffrn_reflns_av_unetI/netI 0.0694
_diffrn_reflns_limit_h_max 15
_diffrn_reflns_limit_h_min -15
_diffrn_reflns_limit_k_max 10
_diffrn_reflns_limit_k_min 0
_diffrn_reflns_limit_l_max 25
_diffrn_reflns_limit_l_min 0
_diffrn_reflns_number 4213
_diffrn_reflns_theta_full 25.98
_diffrn_reflns_theta_max 25.98
_diffrn_reflns_theta_min 1.66
_diffrn_source 'Enraf Nonius FR590'
_diffrn_standards_decay_% 0
_diffrn_standards_interval_time 60
_diffrn_standards_number 1
_exptl_absorpt_coefficient_mu 0.344
_exptl_absorpt_correction_T_max 0.9497
_exptl_absorpt_correction_T_min 0.8455
_exptl_absorpt_correction_type refdelf
_exptl_absorpt_process_details
;
        Walker, N. & Stuart, D (1983) Acta. Cryst. A39, 158-166
;
_exptl_crystal_colour yellow
_exptl_crystal_density_diffrn 1.472
_exptl_crystal_density_method 'not measured'
_exptl_crystal_description prism
_exptl_crystal_F_000 976
_exptl_crystal_size_max 0.47
_exptl_crystal_size_mid 0.45
_exptl_crystal_size_min 0.15
_refine_diff_density_max 0.197
_refine_diff_density_min -0.287
_refine_diff_density_rms 0.043
_refine_ls_extinction_method none
_refine_ls_goodness_of_fit_ref 1.009
_refine_ls_hydrogen_treatment constr
_refine_ls_matrix_type full
_refine_ls_number_parameters 291
_refine_ls_number_reflns 4213
_refine_ls_number_restraints 0
_refine_ls_restrained_S_all 1.009
_refine_ls_R_factor_all 0.1267
_refine_ls_R_factor_gt 0.0615
_refine_ls_shift/su_max 0.001
_refine_ls_shift/su_mean 0
_refine_ls_structure_factor_coef Fsqd
_refine_ls_weighting_details 'calc w=1/[\s^2^(Fo^2^)+(0.0594P)^2^+0.0000P] where P=(Fo^2^+2Fc^2^)/3'
_refine_ls_weighting_scheme calc
_refine_ls_wR_factor_gt 0.1297
_refine_ls_wR_factor_ref 0.1462
_reflns_number_gt 2147
_reflns_number_total 4213
_reflns_threshold_expression >2sigma(I)
_cod_data_source_file c5nj02604k2.cif
_cod_data_source_block xv1
_cod_depositor_comments 'Adding full bibliography for 7055215--7055216.cif.'
_cod_original_sg_symbol_H-M 'P 21/c'
_cod_database_code 7055215

loop_
_symmetry_equiv_pos_as_xyz
'x, y, z'
'-x, y+1/2, -z+1/2'
'-x, -y, -z'
'x, -y-1/2, z-1/2'

loop_
_atom_site_label
_atom_site_type_symbol
_atom_site_fract_x
_atom_site_fract_y
_atom_site_fract_z
_atom_site_U_iso_or_equiv
_atom_site_adp_type
_atom_site_occupancy
_atom_site_symmetry_multiplicity
_atom_site_calc_flag
_atom_site_refinement_flags
C11 C 0.9809(3) 1.3861(4) -0.08287(17) 0.0509(8) Uani 1 1 d .
C12 C 0.8187(3) 1.2710(4) -0.13605(17) 0.0547(9) Uani 1 1 d .
C13 C 0.8998(3) 1.2701(3) -0.07558(15) 0.0457(8) Uani 1 1 d .
C14 C 0.9610(3) 1.0933(4) 0.08525(16) 0.0517(9) Uani 1 1 d .
C15 C 0.8779(3) 0.9850(4) 0.08004(17) 0.0562(9) Uani 1 1 d .
H15 H 0.8285 0.968 0.0397 0.067 Uiso 1 1 calc R
C16 C 0.8705(3) 0.9028(4) 0.1365(2) 0.0654(10) Uani 1 1 d .
C17 C 0.9440(4) 0.9238(4) 0.1966(2) 0.0762(12) Uani 1 1 d .
H17 H 0.9378 0.8659 0.2339 0.091 Uiso 1 1 calc R
C18 C 1.0259(3) 1.0308(4) 0.20039(18) 0.0709(11) Uani 1 1 d .
H18 H 1.0758 1.0465 0.2406 0.085 Uiso 1 1 calc R
C19 C 1.0350(3) 1.1159(4) 0.14484(17) 0.0599(9) Uani 1 1 d .
H19 H 1.0911 1.1884 0.1476 0.072 Uiso 1 1 calc R
C22 C 0.7209(3) 1.1697(4) -0.15359(19) 0.0782(11) Uani 1 1 d .
H22A H 0.6783 1.1996 -0.1966 0.117 Uiso 1 1 calc R
H22B H 0.6781 1.1817 -0.1207 0.117 Uiso 1 1 calc R
H22C H 0.7431 1.062 -0.1549 0.117 Uiso 1 1 calc R
Cl16 Cl 0.76320(10) 0.77122(12) 0.13202(6) 0.0993(5) Uani 1 1 d .
N11 N 0.8400(2) 1.3731(4) -0.17794(14) 0.0714(9) Uani 1 1 d .
N13 N 0.8934(2) 1.1808(3) -0.02471(14) 0.0506(7) Uani 1 1 d .
N14 N 0.9704(2) 1.1857(3) 0.02960(13) 0.0521(7) Uani 1 1 d .
H14 H 1.0266 1.2447 0.0315 0.062 Uiso 1 1 calc R
O10 O 1.06408(19) 1.4258(3) -0.04523(12) 0.0643(7) Uani 1 1 d .
O11 O 0.9452(2) 1.4503(3) -0.14434(12) 0.0690(7) Uani 1 1 d .
C1 C 0.7136(3) 0.6564(4) -0.11221(19) 0.0635(10) Uani 1 1 d .
C2 C 0.5556(3) 0.5390(4) -0.17095(18) 0.0621(9) Uani 1 1 d .
C3 C 0.6299(3) 0.5441(4) -0.10670(17) 0.0539(9) Uani 1 1 d .
C4 C 0.6841(3) 0.3604(3) 0.05198(16) 0.0477(8) Uani 1 1 d .
C5 C 0.5937(3) 0.2635(4) 0.04601(17) 0.0589(9) Uani 1 1 d .
H5 H 0.5388 0.2634 0.0073 0.071 Uiso 1 1 calc R
C6 C 0.5875(3) 0.1677(4) 0.0990(2) 0.0621(10) Uani 1 1 d .
C7 C 0.6677(3) 0.1643(4) 0.15650(18) 0.0643(10) Uani 1 1 d .
H7 H 0.662 0.0981 0.1916 0.077 Uiso 1 1 calc R
C8 C 0.7562(3) 0.2607(4) 0.16105(18) 0.0614(9) Uani 1 1 d .
H8 H 0.8112 0.2599 0.1997 0.074 Uiso 1 1 calc R
C9 C 0.7652(3) 0.3591(4) 0.10915(16) 0.0528(8) Uani 1 1 d .
H9 H 0.8258 0.424 0.1129 0.063 Uiso 1 1 calc R
C21 C 0.4562(3) 0.4418(5) -0.18867(19) 0.0894(13) Uani 1 1 d .
H21A H 0.4031 0.4798 -0.1654 0.134 Uiso 1 1 calc R
H21B H 0.474 0.3346 -0.1762 0.134 Uiso 1 1 calc R
H21C H 0.427 0.4476 -0.2359 0.134 Uiso 1 1 calc R
Cl6 Cl 0.47417(10) 0.04679(13) 0.09162(6) 0.1038(4) Uani 1 1 d .
N1 N 0.5845(3) 0.6294(4) -0.21354(16) 0.0942(11) Uani 1 1 d .
N3 N 0.6201(2) 0.4560(3) -0.05679(14) 0.0516(7) Uani 1 1 d .
N4 N 0.6939(2) 0.4614(3) -0.00083(13) 0.0537(7) Uani 1 1 d .
H4 H 0.7478 0.5257 0.0037 0.064 Uiso 1 1 calc R
O0 O 0.7919(2) 0.6986(3) -0.07018(13) 0.0867(9) Uani 1 1 d .
O1 O 0.6919(2) 0.7124(3) -0.17485(13) 0.0912(9) Uani 1 1 d .

loop_
_atom_site_aniso_label
_atom_site_aniso_U_11
_atom_site_aniso_U_22
_atom_site_aniso_U_33
_atom_site_aniso_U_23
_atom_site_aniso_U_13
_atom_site_aniso_U_12
C11 0.062(2) 0.0433(19) 0.053(2) -0.0028(17) 0.0241(18) 0.0009(18)
C12 0.058(2) 0.045(2) 0.065(2) -0.0048(18) 0.0206(19) -0.0060(17)
C13 0.053(2) 0.0335(17) 0.054(2) -0.0025(15) 0.0175(17) -0.0021(15)
C14 0.070(2) 0.0355(19) 0.058(2) 0.0013(16) 0.0327(19) 0.0022(17)
C15 0.071(2) 0.0404(19) 0.066(2) -0.0029(17) 0.0330(19) -0.0028(18)
C16 0.094(3) 0.0306(18) 0.088(3) 0.000(2) 0.054(2) -0.0036(19)
C17 0.120(4) 0.046(2) 0.074(3) 0.012(2) 0.046(3) 0.005(2)
C18 0.097(3) 0.055(2) 0.065(2) 0.004(2) 0.027(2) 0.006(2)
C19 0.077(3) 0.045(2) 0.063(2) 0.0008(19) 0.026(2) -0.0009(19)
C22 0.063(2) 0.071(3) 0.098(3) -0.014(2) 0.011(2) -0.016(2)
Cl16 0.1266(10) 0.0546(6) 0.1406(10) 0.0027(6) 0.0807(9) -0.0224(6)
N11 0.075(2) 0.071(2) 0.0667(19) 0.0043(18) 0.0111(17) -0.0059(18)
N13 0.0566(18) 0.0393(15) 0.0596(18) -0.0041(14) 0.0207(15) -0.0024(14)
N14 0.0594(19) 0.0436(16) 0.0601(18) 0.0009(14) 0.0280(16) -0.0086(14)
O10 0.0589(16) 0.0666(16) 0.0703(16) -0.0057(13) 0.0206(13) -0.0159(13)
O11 0.0797(18) 0.0649(16) 0.0658(16) 0.0120(14) 0.0234(14) -0.0114(14)
C1 0.062(3) 0.065(2) 0.062(2) 0.014(2) 0.012(2) 0.000(2)
C2 0.067(2) 0.056(2) 0.062(2) -0.002(2) 0.011(2) 0.009(2)
C3 0.050(2) 0.050(2) 0.062(2) -0.0004(18) 0.0132(18) 0.0001(18)
C4 0.053(2) 0.0387(18) 0.057(2) 0.0000(16) 0.0250(18) -0.0030(16)
C5 0.059(2) 0.056(2) 0.065(2) -0.0055(19) 0.0221(18) -0.0104(19)
C6 0.070(3) 0.045(2) 0.084(3) -0.004(2) 0.042(2) -0.0131(19)
C7 0.084(3) 0.048(2) 0.069(3) 0.0109(19) 0.036(2) 0.005(2)
C8 0.070(2) 0.052(2) 0.068(2) 0.0088(19) 0.026(2) 0.006(2)
C9 0.053(2) 0.0407(19) 0.068(2) -0.0010(17) 0.0207(19) -0.0022(16)
C21 0.087(3) 0.070(3) 0.097(3) -0.014(2) -0.010(2) 0.006(2)
Cl6 0.1062(9) 0.0896(8) 0.1281(10) -0.0023(7) 0.0526(8) -0.0488(7)
N1 0.129(3) 0.085(3) 0.070(2) 0.022(2) 0.027(2) 0.015(2)
N3 0.0522(17) 0.0469(17) 0.0565(18) -0.0008(15) 0.0142(15) -0.0011(14)
N4 0.0548(18) 0.0470(17) 0.0608(18) 0.0018(14) 0.0162(16) -0.0082(14)
O0 0.0653(17) 0.105(2) 0.0838(19) 0.0200(17) 0.0047(15) -0.0259(16)
O1 0.110(2) 0.091(2) 0.0721(18) 0.0282(16) 0.0179(17) -0.0060(18)

loop_
_atom_type_symbol
_atom_type_description
_atom_type_scat_dispersion_real
_atom_type_scat_dispersion_imag
_atom_type_scat_source
C C 0.0033 0.0016 'International Tables Vol C Tables 4.2.6.8 and 6.1.1.4'
H H 0 0 'International Tables Vol C Tables 4.2.6.8 and 6.1.1.4'
Cl Cl 0.1484 0.1585 'International Tables Vol C Tables 4.2.6.8 and 6.1.1.4'
N N 0.0061 0.0033 'International Tables Vol C Tables 4.2.6.8 and 6.1.1.4'
O O 0.0106 0.006 'International Tables Vol C Tables 4.2.6.8 and 6.1.1.4'

loop_
_geom_angle_atom_site_label_1
_geom_angle_atom_site_label_2
_geom_angle_atom_site_label_3
_geom_angle
O10 C11 O11 123.0(3)
O10 C11 C13 131.0(3)
O11 C11 C13 106.0(3)
N11 C12 C13 111.9(3)
N11 C12 C22 120.9(3)
C13 C12 C22 127.2(3)
N13 C13 C12 122.9(3)
N13 C13 C11 130.3(3)
C12 C13 C11 106.8(3)
C19 C14 C15 120.8(3)
C19 C14 N14 118.7(3)
C15 C14 N14 120.5(3)
C16 C15 C14 117.8(3)
C15 C16 C17 122.1(3)
C15 C16 Cl16 118.7(3)
C17 C16 Cl16 119.2(3)
C18 C17 C16 119.0(3)
C17 C18 C19 120.3(4)
C14 C19 C18 120.0(3)
C12 N11 O11 106.2(3)
N14 N13 C13 119.9(3)
N13 N14 C14 119.6(3)
C11 O11 N11 109.1(2)
O0 C1 O1 122.6(4)
O0 C1 C3 129.1(3)
O1 C1 C3 108.3(3)
N1 C2 C3 112.7(4)
N1 C2 C21 121.6(4)
C3 C2 C21 125.7(4)
N3 C3 C2 123.5(3)
N3 C3 C1 130.0(3)
C2 C3 C1 106.4(3)
C9 C4 C5 120.5(3)
C9 C4 N4 119.2(3)
C5 C4 N4 120.2(3)
C6 C5 C4 118.2(3)
C7 C6 C5 122.2(3)
C7 C6 Cl6 119.6(3)
C5 C6 Cl6 118.2(3)
C8 C7 C6 118.4(3)
C7 C8 C9 121.1(4)
C4 C9 C8 119.6(3)
C2 N1 O1 105.5(3)
C3 N3 N4 120.1(3)
N3 N4 C4 119.3(3)
C1 O1 N1 107.1(3)

loop_
_geom_bond_atom_site_label_1
_geom_bond_atom_site_label_2
_geom_bond_distance
C11 O10 1.202(4)
C11 O11 1.358(4)
C11 C13 1.451(4)
C12 N11 1.293(4)
C12 C13 1.421(4)
C12 C22 1.479(4)
C13 N13 1.310(4)
C14 C19 1.377(4)
C14 C15 1.379(4)
C14 N14 1.416(4)
C15 C16 1.377(4)
C16 C17 1.379(5)
C16 Cl16 1.739(4)
C17 C18 1.364(5)
C18 C19 1.378(4)
N11 O11 1.500(3)
N13 N14 1.306(3)
C1 O0 1.210(4)
C1 O1 1.343(4)
C1 C3 1.445(5)
C2 N1 1.278(4)
C2 C3 1.438(5)
C2 C21 1.475(5)
C3 N3 1.299(4)
C4 C9 1.374(4)
C4 C5 1.388(4)
C4 N4 1.411(4)
C5 C6 1.377(4)
C6 C7 1.373(4)
C6 Cl6 1.737(3)
C7 C8 1.369(4)
C8 C9 1.381(4)
N1 O1 1.573(4)
N3 N4 1.308(3)

loop_
_geom_torsion_atom_site_label_1
_geom_torsion_atom_site_label_2
_geom_torsion_atom_site_label_3
_geom_torsion_atom_site_label_4
_geom_torsion
N11 C12 C13 N13 177.2(3)
C22 C12 C13 N13 -4.1(5)
N11 C12 C13 C11 -0.8(4)
C22 C12 C13 C11 178.0(3)
O10 C11 C13 N13 2.7(6)
O11 C11 C13 N13 -176.8(3)
O10 C11 C13 C12 -179.5(3)
O11 C11 C13 C12 1.0(3)
C19 C14 C15 C16 1.2(5)
N14 C14 C15 C16 -177.6(3)
C14 C15 C16 C17 -1.3(5)
C14 C15 C16 Cl16 177.5(2)
C15 C16 C17 C18 0.9(5)
Cl16 C16 C17 C18 -177.9(3)
C16 C17 C18 C19 -0.3(5)
C15 C14 C19 C18 -0.7(5)
N14 C14 C19 C18 178.1(3)
C17 C18 C19 C14 0.2(5)
C13 C12 N11 O11 0.3(4)
C22 C12 N11 O11 -178.6(3)
C12 C13 N13 N14 -179.8(3)
C11 C13 N13 N14 -2.3(5)
C13 N13 N14 C14 177.6(3)
C19 C14 N14 N13 -171.2(3)
C15 C14 N14 N13 7.6(4)
O10 C11 O11 N11 179.6(3)
C13 C11 O11 N11 -0.9(3)
C12 N11 O11 C11 0.4(3)
N1 C2 C3 N3 -176.3(3)
C21 C2 C3 N3 3.4(5)
N1 C2 C3 C1 1.2(4)
C21 C2 C3 C1 -179.1(3)
O0 C1 C3 N3 -3.4(6)
O1 C1 C3 N3 176.6(3)
O0 C1 C3 C2 179.3(4)
O1 C1 C3 C2 -0.7(4)
C9 C4 C5 C6 0.5(5)
N4 C4 C5 C6 -179.6(3)
C4 C5 C6 C7 -0.6(5)
C4 C5 C6 Cl6 179.9(2)
C5 C6 C7 C8 0.4(5)
Cl6 C6 C7 C8 180.0(2)
C6 C7 C8 C9 -0.1(5)
C5 C4 C9 C8 -0.1(5)
N4 C4 C9 C8 179.9(3)
C7 C8 C9 C4 0.0(5)
C3 C2 N1 O1 -1.2(4)
C21 C2 N1 O1 179.2(3)
C2 C3 N3 N4 176.5(3)
C1 C3 N3 N4 -0.4(5)
C3 N3 N4 C4 -177.5(3)
C9 C4 N4 N3 175.9(3)
C5 C4 N4 N3 -4.0(4)
O0 C1 O1 N1 -180.0(3)
C3 C1 O1 N1 0.0(4)
C2 N1 O1 C1 0.7(4)
